data_7047282
loop_
_publ_author_name
'Han, Song-De'
'Zhang, Xiu-Rong'
'Pan, Jie'
'Mu, Ying'
'Li, Jin-Hua'
'Wang, Guo-Ming'

_publ_section_title
;
 Two- and three-dimensional hybrid zinc phosphites: syntheses, structures
 and photoluminescence properties.
;
_journal_issue 35
_journal_name_full 'Dalton transactions (Cambridge, England : 2003)'
_journal_page_first 12468
_journal_page_last 12473
_journal_paper_doi 10.1039/c8dt02761g
_journal_volume 47
_journal_year 2018
_chemical_formula_sum 'C11 H14 N5 O10 P3 Zn3'
_chemical_formula_weight 665.29
_space_group_crystal_system orthorhombic
_space_group_IT_number 36
_space_group_name_Hall 'C 2c -2'
_space_group_name_H-M_alt 'C m c 21'
_symmetry_space_group_name_Hall 'C 2c -2'
_symmetry_space_group_name_H-M 'C m c 21'
_atom_sites_solution_hydrogens mixed
_audit_creation_method SHELXL-2016/6
_audit_update_record
;
2018-07-03 deposited with the CCDC.
2018-08-15 downloaded from the CCDC.
;
_cell_angle_alpha 90
_cell_angle_beta 90
_cell_angle_gamma 90
_cell_formula_units_Z 4
_cell_length_a 15.8155(11)
_cell_length_b 8.3224(7)
_cell_length_c 17.1936(12)
_cell_measurement_reflns_used 1550
_cell_measurement_temperature 293(2)
_cell_measurement_theta_max 31.2090
_cell_measurement_theta_min 2.7760
_cell_volume 2263.1(3)
_computing_structure_refinement 'SHELXL-2016/6 (Sheldrick, 2016)'
_diffrn_ambient_temperature 293(2)
_diffrn_measured_fraction_theta_full 0.999
_diffrn_measured_fraction_theta_max 0.920
_diffrn_measurement_device_type 'XtaLAB Mini (ROW)'
_diffrn_radiation_type MoK\a
_diffrn_radiation_wavelength 0.71073
_diffrn_reflns_av_R_equivalents 0.0229
_diffrn_reflns_av_unetI/netI 0.0536
_diffrn_reflns_Laue_measured_fraction_full 0.999
_diffrn_reflns_Laue_measured_fraction_max 0.920
_diffrn_reflns_limit_h_max 11
_diffrn_reflns_limit_h_min -22
_diffrn_reflns_limit_k_max 12
_diffrn_reflns_limit_k_min -3
_diffrn_reflns_limit_l_max 25
_diffrn_reflns_limit_l_min -21
_diffrn_reflns_number 4570
_diffrn_reflns_point_group_measured_fraction_full 0.888
_diffrn_reflns_point_group_measured_fraction_max 0.760
_diffrn_reflns_theta_full 25.242
_diffrn_reflns_theta_max 32.559
_diffrn_reflns_theta_min 2.576
_exptl_absorpt_coefficient_mu 3.423
_exptl_absorpt_correction_T_max 0.559
_exptl_absorpt_correction_T_min 0.476
_exptl_absorpt_correction_type multi-scan
_exptl_crystal_colour colorless
_exptl_crystal_density_diffrn 1.953
_exptl_crystal_description block
_exptl_crystal_F_000 1320
_exptl_crystal_size_max 0.22
_exptl_crystal_size_mid 0.20
_exptl_crystal_size_min 0.17
_refine_diff_density_max 0.959
_refine_diff_density_min -0.799
_refine_diff_density_rms 0.123
_refine_ls_abs_structure_details
;
 Flack x determined using 763 quotients [(I+)-(I-)]/[(I+)+(I-)]
 (Parsons, Flack and Wagner, Acta Cryst. B69 (2013) 249-259).
;
_refine_ls_abs_structure_Flack 0.03(2)
_refine_ls_extinction_method none
_refine_ls_goodness_of_fit_ref 1.017
_refine_ls_hydrogen_treatment constr
_refine_ls_matrix_type full
_refine_ls_number_parameters 154
_refine_ls_number_reflns 3238
_refine_ls_number_restraints 7
_refine_ls_restrained_S_all 1.016
_refine_ls_R_factor_all 0.0692
_refine_ls_R_factor_gt 0.0472
_refine_ls_shift/su_max 0.001
_refine_ls_shift/su_mean 0.000
_refine_ls_structure_factor_coef Fsqd
_refine_ls_weighting_details 'w=1/[\s^2^(Fo^2^)+(0.0667P)^2^+1.6065P] where P=(Fo^2^+2Fc^2^)/3'
_refine_ls_weighting_scheme calc
_refine_ls_wR_factor_gt 0.1153
_refine_ls_wR_factor_ref 0.1316
_reflns_Friedel_coverage 0.604
_reflns_Friedel_fraction_full 0.768
_reflns_Friedel_fraction_max 0.590
_reflns_number_gt 2536
_reflns_number_total 3238
_reflns_threshold_expression 'I > 2\s(I)'
_cod_data_source_file c8dt02761g2.cif
_cod_data_source_block 2
_cod_depositor_comments
;
The following automatic conversions were performed:

'_exptl_absorpt_correction_type' value 'Multi-scan' changed to
'multi-scan' according to
/home/data/users/saulius/crontab/automatic-downloads/rss-feeds/RSC/lib/dictionaries/cif_core.dic
dictionary named 'cif_core.dic' version 2.4.2 from 2011-04-26.

Automatic conversion script
Id: cif_fix_values 4973 2017-02-22 13:04:09Z antanas 

 Adding full bibliography for 7047281--7047282.cif.
;
_cod_database_code 7047282
_shelx_shelxl_version_number 2016/6
_shelx_space_group_comment
;
The symmetry employed for this shelxl refinement is uniquely defined
by the following loop, which should always be used as a source of
symmetry information in preference to the above space-group names.
They are only intended as comments.
;

loop_
_space_group_symop_operation_xyz
'x, y, z'
'-x, -y, z+1/2'
'x, -y, z+1/2'
'-x, y, z'
'x+1/2, y+1/2, z'
'-x+1/2, -y+1/2, z+1/2'
'x+1/2, -y+1/2, z+1/2'
'-x+1/2, y+1/2, z'

loop_
_atom_site_label
_atom_site_type_symbol
_atom_site_fract_x
_atom_site_fract_y
_atom_site_fract_z
_atom_site_U_iso_or_equiv
_atom_site_adp_type
_atom_site_occupancy
_atom_site_site_symmetry_order
_atom_site_calc_flag
_atom_site_refinement_flags_posn
_atom_site_refinement_flags_adp
_atom_site_refinement_flags_occupancy
C1 C 0.2187(5) 0.7618(12) 0.7582(5) 0.045(2) Uani 1 1 d . . .
H1 H 0.164428 0.724678 0.768739 0.054 Uiso 1 1 calc R U .
C2 C 0.2782(5) 0.7895(11) 0.8118(4) 0.0381(17) Uani 1 1 d . . .
H2 H 0.273755 0.775324 0.865332 0.046 Uiso 1 1 calc R U .
C3 C 0.3280(4) 0.8453(10) 0.6954(4) 0.0296(14) Uani 1 1 d . . .
H3 H 0.364621 0.876806 0.655994 0.035 Uiso 1 1 calc R U .
C4 C 0.500000 0.8438(14) 0.7692(5) 0.033(2) Uani 1 2 d S T P
H4 H 0.500000 0.781130 0.724352 0.039 Uiso 1 2 calc R U P
C5 C 0.4255(4) 0.8917(9) 0.8035(4) 0.0291(14) Uani 1 1 d . . .
C6 C 0.4271(4) 0.9874(9) 0.8692(4) 0.0310(14) Uani 1 1 d . . .
H6 H 0.376314 1.020007 0.891445 0.037 Uiso 1 1 calc R U .
N1 N 0.2492(4) 0.7961(8) 0.6852(3) 0.0291(12) Uani 1 1 d . . .
N2 N 0.3468(3) 0.8427(8) 0.7714(3) 0.0282(12) Uani 1 1 d . . .
N3 N 0.500000 1.0343(12) 0.9016(5) 0.0312(18) Uani 1 2 d S T P
O1 O 0.2362(4) 0.6760(9) 0.5029(4) 0.0512(15) Uani 1 1 d D . .
O2 O 0.3881(4) 0.7284(9) 0.4736(5) 0.073(3) Uani 1 1 d D . .
O3 O 0.3495(3) 0.4976(7) 0.5577(4) 0.0489(16) Uani 1 1 d D . .
O4 O 0.500000 0.9621(10) 0.5810(6) 0.083(4) Uani 1 2 d DS T P
O5 O 0.4220(4) 1.1968(11) 0.6278(4) 0.070(3) Uani 1 1 d D . .
O6 O 0.500000 0.6244(9) 0.6036(4) 0.0357(17) Uani 1 2 d S T P
P1 P 0.32288(11) 0.6065(3) 0.49192(12) 0.0316(4) Uani 1 1 d D . .
H1A H 0.317168 0.509850 0.429038 0.038 Uiso 1 1 d DR U .
P2 P 0.500000 1.1390(3) 0.58768(18) 0.0286(5) Uani 1 2 d DS T P
H2A H 0.500000 1.202020 0.515375 0.034 Uiso 1 2 d DR U P
Zn1 Zn 0.18164(5) 0.78355(10) 0.58791(4) 0.0284(2) Uani 1 1 d . . .
Zn2 Zn 0.500000 0.79687(14) 0.50478(7) 0.0292(3) Uani 1 2 d S T P

loop_
_atom_site_aniso_label
_atom_site_aniso_U_11
_atom_site_aniso_U_22
_atom_site_aniso_U_33
_atom_site_aniso_U_23
_atom_site_aniso_U_13
_atom_site_aniso_U_12
C1 0.024(3) 0.082(6) 0.030(4) 0.004(4) 0.003(3) -0.019(4)
C2 0.030(4) 0.062(5) 0.022(3) 0.000(3) 0.005(3) -0.011(4)
C3 0.025(3) 0.044(4) 0.019(3) -0.005(3) 0.002(2) -0.005(3)
C4 0.025(4) 0.054(6) 0.018(4) -0.018(5) 0.000 0.000
C5 0.023(3) 0.041(4) 0.023(3) -0.007(3) -0.002(2) 0.000(3)
C6 0.024(3) 0.044(4) 0.025(3) -0.009(3) 0.003(2) -0.002(3)
N1 0.021(3) 0.043(3) 0.023(3) 0.001(2) -0.004(2) -0.002(2)
N2 0.023(3) 0.043(3) 0.019(2) -0.003(3) -0.0007(19) -0.004(3)
N3 0.030(4) 0.046(5) 0.018(4) -0.013(4) 0.000 0.000
O1 0.041(3) 0.081(4) 0.032(3) -0.009(3) -0.006(3) 0.016(3)
O2 0.039(4) 0.093(5) 0.087(6) 0.065(5) -0.031(4) -0.029(3)
O3 0.044(3) 0.045(3) 0.058(4) 0.022(3) -0.015(3) -0.013(3)
O4 0.182(11) 0.036(4) 0.031(5) -0.004(4) 0.000 0.000
O5 0.034(3) 0.125(7) 0.051(4) 0.021(4) 0.008(3) 0.037(4)
O6 0.035(4) 0.035(4) 0.037(4) 0.004(3) 0.000 0.000
P1 0.0255(8) 0.0393(9) 0.0299(10) 0.0071(8) -0.0024(7) -0.0039(7)
P2 0.0231(10) 0.0315(11) 0.0311(12) 0.0013(12) 0.000 0.000
Zn1 0.0200(3) 0.0375(4) 0.0277(4) 0.0050(4) -0.0043(3) -0.0019(3)
Zn2 0.0231(5) 0.0375(6) 0.0270(6) 0.0028(5) 0.000 0.000

loop_
_atom_type_symbol
_atom_type_description
_atom_type_scat_dispersion_real
_atom_type_scat_dispersion_imag
_atom_type_scat_source
C C 0.0033 0.0016 'International Tables Vol C Tables 4.2.6.8 and 6.1.1.4'
H H 0.0000 0.0000 'International Tables Vol C Tables 4.2.6.8 and 6.1.1.4'
N N 0.0061 0.0033 'International Tables Vol C Tables 4.2.6.8 and 6.1.1.4'
O O 0.0106 0.0060 'International Tables Vol C Tables 4.2.6.8 and 6.1.1.4'
P P 0.1023 0.0942 'International Tables Vol C Tables 4.2.6.8 and 6.1.1.4'
Zn Zn 0.2839 1.4301 'International Tables Vol C Tables 4.2.6.8 and 6.1.1.4'

loop_
_geom_angle_atom_site_label_1
_geom_angle_atom_site_label_2
_geom_angle_atom_site_label_3
_geom_angle
_geom_angle_site_symmetry_1
_geom_angle_site_symmetry_3
C2 C1 N1 110.3(6) . .
C1 C2 N2 105.3(7) . .
N1 C3 N2 109.5(6) . .
C5 C4 C5 117.7(8) . 4_655
C4 C5 C6 120.1(6) . .
C4 C5 N2 120.0(6) . .
C6 C5 N2 119.9(6) . .
N3 C6 C5 121.6(6) . .
C3 N1 C1 105.8(6) . .
C3 N1 Zn1 129.4(5) . .
C1 N1 Zn1 124.7(5) . .
C3 N2 C2 109.0(6) . .
C3 N2 C5 124.6(6) . .
C2 N2 C5 126.4(6) . .
C6 N3 C6 119.0(8) . 4_655
C6 N3 Zn2 120.5(4) . 2_675
C6 N3 Zn2 120.5(4) 4_655 2_675
P1 O1 Zn1 133.4(4) . .
P1 O2 Zn2 141.2(4) . .
P1 O3 Zn1 133.5(4) . 8_545
P2 O4 Zn2 140.8(6) . .
P2 O5 Zn1 131.5(5) . 8
O2 P1 O1 113.5(4) . .
O2 P1 O3 112.1(3) . .
O1 P1 O3 113.1(4) . .
O4 P2 O5 110.9(4) . .
O4 P2 O5 110.9(4) . 4_655
O5 P2 O5 111.5(7) . 4_655
O5 Zn1 O1 118.7(3) 8_545 .
O5 Zn1 O3 103.1(3) 8_545 8
O1 Zn1 O3 110.0(3) . 8
O5 Zn1 N1 100.3(3) 8_545 .
O1 Zn1 N1 115.1(2) . .
O3 Zn1 N1 108.5(3) 8 .
O4 Zn2 O2 113.8(3) . 4_655
O4 Zn2 O2 113.8(3) . .
O2 Zn2 O2 132.3(6) 4_655 .
O4 Zn2 O6 86.6(3) . .
O2 Zn2 O6 91.2(2) 4_655 .
O2 Zn2 O6 91.2(2) . .
O4 Zn2 N3 95.2(4) . 2_674
O2 Zn2 N3 88.0(2) 4_655 2_674
O2 Zn2 N3 88.0(2) . 2_674
O6 Zn2 N3 178.2(3) . 2_674

loop_
_geom_bond_atom_site_label_1
_geom_bond_atom_site_label_2
_geom_bond_distance
_geom_bond_site_symmetry_2
C1 C2 1.339(11) .
C1 N1 1.374(10) .
C2 N2 1.361(9) .
C3 N1 1.323(9) .
C3 N2 1.341(8) .
C4 C5 1.377(8) .
C4 C5 1.377(8) 4_655
C5 C6 1.383(9) .
C5 N2 1.421(8) .
C6 N3 1.338(8) .
N1 Zn1 1.987(6) .
N3 Zn2 2.264(8) 2_675
O1 P1 1.500(6) .
O1 Zn1 1.919(6) .
O2 P1 1.480(6) .
O2 Zn2 1.936(6) .
O3 P1 1.509(6) .
O3 Zn1 1.920(6) 8_545
O4 P2 1.477(9) .
O4 Zn2 1.899(10) .
O5 P2 1.493(6) .
O5 Zn1 1.917(7) 8
O6 Zn2 2.224(8) .
